data_4327900
loop_
_publ_author_name
'Bhavna Sharma'
'Shu-Jian Chen'
'Julia K. C. Abbott'
'Xue-Tai Chen'
'Zi-Ling Xue'

_publ_contact_author_address
;
University of Tennessee
Chemistry Department
1420 Circle Drive
Knoxville, TN 37996
;
_publ_contact_author_email xue@ion.chem.utk.edu
_publ_contact_author_fax 865-974-3454
_publ_contact_author_name 'Zi-Ling Xue'
_publ_contact_author_phone 865-974-3443
_publ_section_title
;
 Formation of the Imide [Ta(NMe2)3(\m-NSiMe3)]2 through an Unprecedented
 \a-SiMe3 Abstraction by an Amide Ligand
;
_journal_name_full 'Inorganic Chemistry'
_journal_page_first 25
_journal_page_last 27
_journal_paper_doi 10.1021/ic2021676
_journal_volume 51
_journal_year 2012
_chemical_formula_moiety C35H71N8SiTa
_chemical_formula_sum 'C35 H71 N8 Si Ta'
_chemical_formula_weight 813.04
_chemical_name_common 'Tantalum Guanidinate'
_chemical_name_systematic
; 
 Tantalum Guanidinate 
;
_space_group_IT_number 14
_symmetry_cell_setting monoclinic
_symmetry_space_group_name_Hall '-P 2yn'
_symmetry_space_group_name_H-M 'P 1 21/n 1'
_atom_sites_solution_hydrogens geom
_atom_sites_solution_primary direct
_atom_sites_solution_secondary difmap
_audit_creation_method SHELXL-97
_cell_angle_alpha 90.00
_cell_angle_beta 93.496(3)
_cell_angle_gamma 90.00
_cell_formula_units_Z 4
_cell_length_a 11.2599(15)
_cell_length_b 23.957(3)
_cell_length_c 14.892(2)
_cell_measurement_temperature 173(2)
_cell_volume 4009.7(9)
_computing_cell_refinement 'SMART, Bruker (2000)'
_computing_data_collection 'SMART, Bruker (2000)'
_computing_data_reduction 'SHELXS-97 (Sheldrick, 1990)'
_computing_molecular_graphics 'SHELXL-97 (Sheldrick, 1997)'
_computing_publication_material 'SHELXTL, Bruker (2000)'
_computing_structure_refinement 'SHELXL-97 (Sheldrick, 1997)'
_computing_structure_solution 'SHELXS-97 (Sheldrick, 1990)'
_diffrn_ambient_temperature 173(2)
_diffrn_measured_fraction_theta_full 0.993
_diffrn_measured_fraction_theta_max 0.993
_diffrn_measurement_device_type 'CCD area detector'
_diffrn_measurement_method multi-scan
_diffrn_radiation_monochromator graphite
_diffrn_radiation_source 'fine-focus sealed tube'
_diffrn_radiation_type MoK\a
_diffrn_radiation_wavelength 0.71073
_diffrn_reflns_av_R_equivalents 0.0527
_diffrn_reflns_av_sigmaI/netI 0.0352
_diffrn_reflns_limit_h_max 14
_diffrn_reflns_limit_h_min -14
_diffrn_reflns_limit_k_max 30
_diffrn_reflns_limit_k_min -30
_diffrn_reflns_limit_l_max 18
_diffrn_reflns_limit_l_min -19
_diffrn_reflns_number 54129
_diffrn_reflns_theta_full 27.22
_diffrn_reflns_theta_max 27.22
_diffrn_reflns_theta_min 1.61
_exptl_absorpt_coefficient_mu 2.805
_exptl_absorpt_correction_T_max 0.517
_exptl_absorpt_correction_T_min 0.515
_exptl_absorpt_correction_type multi-scan
_exptl_absorpt_process_details 'SADABS, Bruker (2000)'
_exptl_crystal_colour yellow
_exptl_crystal_density_diffrn 1.347
_exptl_crystal_description fragment
_exptl_crystal_F_000 1696
_exptl_crystal_size_max 0.3
_exptl_crystal_size_mid 0.2
_exptl_crystal_size_min 0.2
_refine_diff_density_max 0.932
_refine_diff_density_min -0.470
_refine_diff_density_rms 0.084
_refine_ls_extinction_method none
_refine_ls_goodness_of_fit_ref 0.742
_refine_ls_hydrogen_treatment mixed
_refine_ls_matrix_type full
_refine_ls_number_parameters 415
_refine_ls_number_reflns 8902
_refine_ls_number_restraints 0
_refine_ls_restrained_S_all 0.742
_refine_ls_R_factor_all 0.0365
_refine_ls_R_factor_gt 0.0251
_refine_ls_shift/su_max 0.002
_refine_ls_shift/su_mean 0.000
_refine_ls_structure_factor_coef Fsqd
_refine_ls_weighting_details 'calc w=1/[\s^2^(Fo^2^)+(0.1000P)^2^+0.5372P] where P=(Fo^2^+2Fc^2^)/3'
_refine_ls_weighting_scheme calc
_refine_ls_wR_factor_gt 0.0820
_refine_ls_wR_factor_ref 0.0964
_reflns_number_gt 7321
_reflns_number_total 8902
_reflns_threshold_expression >2sigma(I)
_cod_data_source_file ic2021676_si_002_1.cif
_cod_data_source_block 6
_cod_original_cell_volume 4009.8(9)
_cod_original_formula_sum C35H71N8SiTa
_cod_database_code 4327900

loop_
_symmetry_equiv_pos_as_xyz
'x, y, z'
'-x+1/2, y+1/2, -z+1/2'
'-x, -y, -z'
'x-1/2, -y-1/2, z-1/2'

loop_
_atom_site_label
_atom_site_type_symbol
_atom_site_fract_x
_atom_site_fract_y
_atom_site_fract_z
_atom_site_U_iso_or_equiv
_atom_site_adp_type
_atom_site_occupancy
_atom_site_symmetry_multiplicity
_atom_site_calc_flag
_atom_site_refinement_flags
Ta1 Ta 0.536599(10) 0.118312(5) 0.746696(8) 0.01858(6) Uani 1 1 d .
Si1 Si 0.41910(10) 0.11779(4) 0.95873(7) 0.0294(2) Uani 1 1 d .
N1 N 0.4916(3) 0.11345(11) 0.86136(19) 0.0249(6) Uani 1 1 d .
N2 N 0.5506(2) 0.03606(12) 0.72374(19) 0.0244(6) Uani 1 1 d .
N3 N 0.3729(2) 0.13479(11) 0.66751(18) 0.0213(5) Uani 1 1 d .
N4 N 0.4716(2) 0.20761(11) 0.72432(18) 0.0220(5) Uani 1 1 d .
N5 N 0.2822(3) 0.22501(12) 0.64590(19) 0.0283(6) Uani 1 1 d .
N6 N 0.6498(2) 0.13737(11) 0.61678(17) 0.0206(5) Uani 1 1 d .
N7 N 0.7190(2) 0.14053(12) 0.75963(18) 0.0219(5) Uani 1 1 d .
N8 N 0.8534(2) 0.16558(13) 0.64804(18) 0.0276(6) Uani 1 1 d .
C1 C 0.3093(4) 0.1772(2) 0.9526(3) 0.0560(12) Uani 1 1 d .
H1A H 0.3514 0.2119 0.9503 0.084 Uiso 1 1 calc R
H1B H 0.2634 0.1765 1.0048 0.084 Uiso 1 1 calc R
H1C H 0.2572 0.1733 0.8995 0.084 Uiso 1 1 calc R
C2 C 0.3334(4) 0.05241(19) 0.9793(3) 0.0441(10) Uani 1 1 d .
H2A H 0.2761 0.0462 0.9299 0.066 Uiso 1 1 calc R
H2B H 0.2930 0.0562 1.0339 0.066 Uiso 1 1 calc R
H2C H 0.3872 0.0213 0.9846 0.066 Uiso 1 1 calc R
C3 C 0.5248(5) 0.1293(2) 1.0589(3) 0.0505(12) Uani 1 1 d .
H3A H 0.5813 0.0993 1.0636 0.076 Uiso 1 1 calc R
H3B H 0.4813 0.1306 1.1124 0.076 Uiso 1 1 calc R
H3C H 0.5660 0.1640 1.0523 0.076 Uiso 1 1 calc R
C4 C 0.5304(4) -0.00779(15) 0.7892(3) 0.0357(8) Uani 1 1 d .
H4A H 0.4666 -0.0314 0.7666 0.054 Uiso 1 1 calc R
H4B H 0.5099 0.0088 0.8449 0.054 Uiso 1 1 calc R
H4C H 0.6015 -0.0296 0.7993 0.054 Uiso 1 1 calc R
C5 C 0.5897(4) 0.01018(15) 0.6422(3) 0.0360(8) Uani 1 1 d .
H5A H 0.6655 -0.0074 0.6549 0.054 Uiso 1 1 calc R
H5B H 0.5970 0.0382 0.5968 0.054 Uiso 1 1 calc R
H5C H 0.5326 -0.0173 0.6211 0.054 Uiso 1 1 calc R
C6 C 0.2631(3) 0.10247(15) 0.6496(2) 0.0237(7) Uani 1 1 d .
H6 H 0.1990 0.1289 0.6335 0.028 Uiso 1 1 calc R
C7 C 0.2283(3) 0.07018(16) 0.7325(2) 0.0309(8) Uani 1 1 d .
H7A H 0.2168 0.0961 0.7812 0.037 Uiso 1 1 calc R
H7B H 0.2921 0.0449 0.7517 0.037 Uiso 1 1 calc R
C8 C 0.1131(3) 0.03667(16) 0.7121(3) 0.0359(8) Uani 1 1 d .
H8A H 0.0963 0.0146 0.7644 0.043 Uiso 1 1 calc R
H8B H 0.0473 0.0623 0.7003 0.043 Uiso 1 1 calc R
C9 C 0.1228(3) -0.00197(16) 0.6310(3) 0.0381(9) Uani 1 1 d .
H9A H 0.1806 -0.0311 0.6461 0.046 Uiso 1 1 calc R
H9B H 0.0465 -0.0197 0.6169 0.046 Uiso 1 1 calc R
C10 C 0.1604(3) 0.02994(15) 0.5488(3) 0.0334(8) Uani 1 1 d .
H10A H 0.0971 0.0552 0.5284 0.040 Uiso 1 1 calc R
H10B H 0.1729 0.0038 0.5006 0.040 Uiso 1 1 calc R
C11 C 0.2746(3) 0.06335(15) 0.5696(2) 0.0295(7) Uani 1 1 d .
H11A H 0.3402 0.0378 0.5827 0.035 Uiso 1 1 calc R
H11B H 0.2925 0.0851 0.5172 0.035 Uiso 1 1 calc R
C12 C 0.3737(3) 0.19054(13) 0.6791(2) 0.0219(6) Uani 1 1 d .
C13 C 0.2277(3) 0.21842(16) 0.5557(2) 0.0322(8) Uani 1 1 d .
H13A H 0.2650 0.1880 0.5263 0.048 Uiso 1 1 calc R
H13B H 0.2377 0.2522 0.5222 0.048 Uiso 1 1 calc R
H13C H 0.1444 0.2107 0.5589 0.048 Uiso 1 1 calc R
C14 C 0.2360(3) 0.27020(15) 0.6982(3) 0.0362(8) Uani 1 1 d .
H14A H 0.2683 0.2676 0.7592 0.054 Uiso 1 1 calc R
H14B H 0.1509 0.2677 0.6970 0.054 Uiso 1 1 calc R
H14C H 0.2584 0.3053 0.6730 0.054 Uiso 1 1 calc R
C15 C 0.5102(3) 0.26620(13) 0.7317(2) 0.0232(6) Uani 1 1 d .
H15 H 0.4555 0.2891 0.6935 0.028 Uiso 1 1 calc R
C16 C 0.5064(4) 0.28660(15) 0.8287(2) 0.0336(8) Uani 1 1 d .
H16A H 0.5585 0.2636 0.8674 0.040 Uiso 1 1 calc R
H16B H 0.4261 0.2825 0.8481 0.040 Uiso 1 1 calc R
C17 C 0.5447(4) 0.34776(17) 0.8388(3) 0.0455(10) Uani 1 1 d .
H17A H 0.4882 0.3712 0.8046 0.055 Uiso 1 1 calc R
H17B H 0.5441 0.3586 0.9015 0.055 Uiso 1 1 calc R
C18 C 0.6691(4) 0.35704(18) 0.8058(3) 0.0446(10) Uani 1 1 d .
H18A H 0.6880 0.3965 0.8080 0.054 Uiso 1 1 calc R
H18B H 0.7272 0.3375 0.8450 0.054 Uiso 1 1 calc R
C19 C 0.6756(4) 0.33581(15) 0.7097(3) 0.0373(9) Uani 1 1 d .
H19A H 0.7567 0.3390 0.6918 0.045 Uiso 1 1 calc R
H19B H 0.6252 0.3587 0.6694 0.045 Uiso 1 1 calc R
C20 C 0.6354(3) 0.27456(15) 0.7016(3) 0.0325(8) Uani 1 1 d .
H20A H 0.6383 0.2627 0.6395 0.039 Uiso 1 1 calc R
H20B H 0.6901 0.2514 0.7380 0.039 Uiso 1 1 calc R
C21 C 0.8128(3) 0.12515(14) 0.8295(2) 0.0241(7) Uani 1 1 d .
H21 H 0.8902 0.1327 0.8052 0.029 Uiso 1 1 calc R
C22 C 0.8086(3) 0.06334(15) 0.8540(3) 0.0321(8) Uani 1 1 d .
H22A H 0.8195 0.0409 0.8009 0.038 Uiso 1 1 calc R
H22B H 0.7316 0.0544 0.8760 0.038 Uiso 1 1 calc R
C23 C 0.9074(4) 0.04973(17) 0.9270(3) 0.0407(9) Uani 1 1 d .
H23A H 0.9019 0.0107 0.9438 0.049 Uiso 1 1 calc R
H23B H 0.9845 0.0557 0.9029 0.049 Uiso 1 1 calc R
C24 C 0.8973(4) 0.08593(19) 1.0101(3) 0.0445(10) Uani 1 1 d .
H24A H 0.8234 0.0775 1.0376 0.053 Uiso 1 1 calc R
H24B H 0.9625 0.0775 1.0535 0.053 Uiso 1 1 calc R
C25 C 0.9001(4) 0.14745(18) 0.9859(3) 0.0396(9) Uani 1 1 d .
H25A H 0.9774 0.1568 0.9646 0.048 Uiso 1 1 calc R
H25B H 0.8882 0.1697 1.0390 0.048 Uiso 1 1 calc R
C26 C 0.8026(3) 0.16117(15) 0.9124(2) 0.0291(7) Uani 1 1 d .
H26A H 0.7252 0.1554 0.9361 0.035 Uiso 1 1 calc R
H26B H 0.8086 0.2002 0.8957 0.035 Uiso 1 1 calc R
C27 C 0.7428(3) 0.14775(13) 0.6716(2) 0.0209(6) Uani 1 1 d .
C28 C 0.9074(3) 0.14604(18) 0.5677(2) 0.0356(8) Uani 1 1 d .
H28A H 0.8671 0.1130 0.5457 0.053 Uiso 1 1 calc R
H28B H 0.9898 0.1377 0.5819 0.053 Uiso 1 1 calc R
H28C H 0.9010 0.1745 0.5223 0.053 Uiso 1 1 calc R
C29 C 0.9195(3) 0.20944(16) 0.6962(3) 0.0333(8) Uani 1 1 d .
H29A H 0.8757 0.2219 0.7457 0.050 Uiso 1 1 calc R
H29B H 0.9310 0.2401 0.6562 0.050 Uiso 1 1 calc R
H29C H 0.9954 0.1953 0.7184 0.050 Uiso 1 1 calc R
C30 C 0.6412(3) 0.15635(13) 0.5230(2) 0.0213(6) Uani 1 1 d .
H30 H 0.7073 0.1819 0.5139 0.026 Uiso 1 1 calc R
C31 C 0.6483(3) 0.10741(14) 0.4564(2) 0.0280(7) Uani 1 1 d .
H31A H 0.7222 0.0873 0.4691 0.034 Uiso 1 1 calc R
H31B H 0.5832 0.0818 0.4647 0.034 Uiso 1 1 calc R
C32 C 0.6421(4) 0.12745(15) 0.3589(2) 0.0315(8) Uani 1 1 d .
H32A H 0.7095 0.1516 0.3495 0.038 Uiso 1 1 calc R
H32B H 0.6465 0.0956 0.3190 0.038 Uiso 1 1 calc R
C33 C 0.5278(3) 0.15897(16) 0.3368(2) 0.0312(8) Uani 1 1 d .
H33A H 0.4608 0.1338 0.3399 0.037 Uiso 1 1 calc R
H33B H 0.5277 0.1733 0.2759 0.037 Uiso 1 1 calc R
C34 C 0.5143(3) 0.20704(15) 0.4019(2) 0.0306(8) Uani 1 1 d .
H34A H 0.4376 0.2247 0.3893 0.037 Uiso 1 1 calc R
H34B H 0.5755 0.2347 0.3929 0.037 Uiso 1 1 calc R
C35 C 0.5243(3) 0.18731(15) 0.5005(2) 0.0272(7) Uani 1 1 d .
H35A H 0.5195 0.2194 0.5399 0.033 Uiso 1 1 calc R
H35B H 0.4581 0.1628 0.5112 0.033 Uiso 1 1 calc R

loop_
_atom_site_aniso_label
_atom_site_aniso_U_11
_atom_site_aniso_U_22
_atom_site_aniso_U_33
_atom_site_aniso_U_23
_atom_site_aniso_U_13
_atom_site_aniso_U_12
Ta1 0.01945(9) 0.01967(9) 0.01629(9) 0.00096(4) -0.00158(5) -0.00120(4)
Si1 0.0358(6) 0.0331(6) 0.0198(5) 0.0021(4) 0.0051(4) -0.0060(4)
N1 0.0266(15) 0.0292(16) 0.0185(14) 0.0036(11) -0.0013(12) -0.0017(11)
N2 0.0305(15) 0.0193(14) 0.0228(13) 0.0009(11) -0.0039(11) 0.0018(11)
N3 0.0211(13) 0.0214(13) 0.0208(13) 0.0000(11) -0.0033(10) -0.0018(11)
N4 0.0212(13) 0.0229(14) 0.0216(13) -0.0008(11) -0.0013(10) -0.0001(10)
N5 0.0306(15) 0.0276(15) 0.0259(15) -0.0029(12) -0.0055(12) 0.0068(12)
N6 0.0230(13) 0.0210(13) 0.0175(13) 0.0027(11) -0.0006(10) -0.0008(11)
N7 0.0198(12) 0.0281(14) 0.0175(13) 0.0018(11) -0.0023(10) -0.0019(11)
N8 0.0240(14) 0.0376(16) 0.0211(14) -0.0033(12) 0.0010(11) -0.0054(12)
C1 0.063(3) 0.053(3) 0.055(3) 0.006(2) 0.024(2) 0.013(2)
C2 0.047(2) 0.052(3) 0.033(2) 0.0057(19) 0.0021(18) -0.021(2)
C3 0.062(3) 0.067(3) 0.023(2) -0.0056(19) 0.0011(19) -0.027(2)
C4 0.051(2) 0.0231(18) 0.032(2) 0.0059(15) -0.0050(16) -0.0049(16)
C5 0.050(2) 0.0257(18) 0.0322(19) -0.0016(15) 0.0023(17) 0.0007(16)
C6 0.0213(15) 0.0282(17) 0.0209(16) -0.0010(14) -0.0043(12) -0.0022(13)
C7 0.0313(18) 0.036(2) 0.0250(17) 0.0019(14) 0.0002(14) -0.0061(14)
C8 0.0310(18) 0.037(2) 0.040(2) 0.0033(17) 0.0053(16) -0.0094(15)
C9 0.0287(18) 0.0284(19) 0.057(3) -0.0024(17) -0.0019(17) -0.0070(15)
C10 0.0335(19) 0.0295(19) 0.036(2) -0.0093(16) -0.0071(15) -0.0021(15)
C11 0.0274(17) 0.0326(19) 0.0283(18) -0.0044(15) 0.0008(14) -0.0062(14)
C12 0.0226(15) 0.0258(16) 0.0176(15) -0.0004(12) 0.0032(12) -0.0001(12)
C13 0.0251(17) 0.036(2) 0.0343(19) 0.0072(16) -0.0074(14) -0.0019(14)
C14 0.0312(19) 0.0304(19) 0.047(2) -0.0061(17) 0.0000(16) 0.0062(15)
C15 0.0253(15) 0.0196(16) 0.0242(16) 0.0006(13) -0.0006(13) -0.0014(13)
C16 0.044(2) 0.0312(19) 0.0266(18) -0.0096(15) 0.0070(15) -0.0089(16)
C17 0.054(2) 0.036(2) 0.048(2) -0.0172(19) 0.015(2) -0.0145(18)
C18 0.053(2) 0.036(2) 0.045(2) -0.0096(19) 0.0048(19) -0.0186(19)
C19 0.042(2) 0.0291(19) 0.042(2) -0.0041(16) 0.0107(17) -0.0124(16)
C20 0.0302(18) 0.0296(18) 0.038(2) -0.0047(16) 0.0062(15) -0.0074(14)
C21 0.0214(16) 0.0282(17) 0.0219(17) 0.0001(13) -0.0031(13) -0.0006(12)
C22 0.0340(18) 0.0265(18) 0.0341(19) -0.0043(15) -0.0106(15) 0.0075(15)
C23 0.043(2) 0.036(2) 0.040(2) 0.0052(17) -0.0145(18) 0.0095(17)
C24 0.042(2) 0.058(3) 0.032(2) 0.0045(19) -0.0129(17) 0.007(2)
C25 0.042(2) 0.052(3) 0.0234(18) -0.0050(17) -0.0140(16) 0.0042(19)
C26 0.0307(17) 0.0308(18) 0.0252(17) -0.0040(14) -0.0043(14) 0.0004(14)
C27 0.0219(14) 0.0203(15) 0.0205(15) 0.0020(12) 0.0019(12) 0.0013(12)
C28 0.0230(16) 0.054(2) 0.0304(19) -0.0023(18) 0.0030(14) 0.0089(16)
C29 0.0310(18) 0.0344(19) 0.0339(19) 0.0011(16) -0.0024(15) -0.0099(15)
C30 0.0238(15) 0.0220(16) 0.0180(15) 0.0010(12) -0.0003(12) -0.0013(12)
C31 0.0346(19) 0.0277(17) 0.0211(17) -0.0041(13) -0.0041(14) 0.0037(14)
C32 0.038(2) 0.0351(19) 0.0211(18) -0.0037(14) 0.0002(15) 0.0047(15)
C33 0.0330(18) 0.042(2) 0.0184(16) 0.0026(14) -0.0044(13) 0.0017(15)
C34 0.0366(19) 0.0305(18) 0.0246(17) 0.0045(14) 0.0008(14) 0.0071(15)
C35 0.0286(17) 0.0322(18) 0.0209(16) 0.0039(14) 0.0012(13) 0.0052(14)

loop_
_atom_type_symbol
_atom_type_description
_atom_type_scat_dispersion_real
_atom_type_scat_dispersion_imag
_atom_type_scat_source
C C 0.0033 0.0016 'International Tables Vol C Tables 4.2.6.8 and 6.1.1.4'
H H 0.0000 0.0000 'International Tables Vol C Tables 4.2.6.8 and 6.1.1.4'
N N 0.0061 0.0033 'International Tables Vol C Tables 4.2.6.8 and 6.1.1.4'
Si Si 0.0817 0.0704 'International Tables Vol C Tables 4.2.6.8 and 6.1.1.4'
Ta Ta -0.7052 6.5227 'International Tables Vol C Tables 4.2.6.8 and 6.1.1.4'

loop_
_geom_angle_atom_site_label_1
_geom_angle_atom_site_label_2
_geom_angle_atom_site_label_3
_geom_angle
N1 Ta1 N2 97.27(12)
N1 Ta1 N7 104.80(12)
N2 Ta1 N7 100.17(11)
N1 Ta1 N3 104.31(13)
N2 Ta1 N3 99.17(10)
N7 Ta1 N3 142.43(10)
N1 Ta1 N4 95.29(11)
N2 Ta1 N4 157.55(10)
N7 Ta1 N4 94.49(10)
N3 Ta1 N4 59.57(10)
N1 Ta1 N6 162.52(11)
N2 Ta1 N6 89.91(11)
N7 Ta1 N6 58.09(9)
N3 Ta1 N6 90.15(9)
N4 Ta1 N6 83.48(9)
N1 Si1 C3 111.83(19)
N1 Si1 C2 111.40(17)
C3 Si1 C2 107.6(2)
N1 Si1 C1 110.52(18)
C3 Si1 C1 108.1(2)
C2 Si1 C1 107.2(2)
Si1 N1 Ta1 165.79(19)
C5 N2 C4 108.5(3)
C5 N2 Ta1 126.2(2)
C4 N2 Ta1 125.1(2)
C12 N3 C6 123.0(3)
C12 N3 Ta1 96.44(19)
C6 N3 Ta1 133.0(2)
C12 N4 C15 124.5(3)
C12 N4 Ta1 92.0(2)
C15 N4 Ta1 142.5(2)
C12 N5 C14 122.4(3)
C12 N5 C13 121.9(3)
C14 N5 C13 115.7(3)
C27 N6 C30 122.5(3)
C27 N6 Ta1 88.74(18)
C30 N6 Ta1 144.2(2)
C27 N7 C21 122.1(3)
C27 N7 Ta1 101.00(19)
C21 N7 Ta1 130.3(2)
C27 N8 C29 122.8(3)
C27 N8 C28 122.6(3)
C29 N8 C28 114.4(3)
N3 C6 C11 110.8(3)
N3 C6 C7 112.0(3)
C11 C6 C7 110.9(3)
C6 C7 C8 111.1(3)
C9 C8 C7 111.8(3)
C10 C9 C8 111.5(3)
C9 C10 C11 111.8(3)
C6 C11 C10 111.6(3)
N4 C12 N3 111.8(3)
N4 C12 N5 125.2(3)
N3 C12 N5 123.0(3)
N4 C15 C20 112.3(3)
N4 C15 C16 110.5(3)
C20 C15 C16 108.5(3)
C15 C16 C17 112.0(3)
C18 C17 C16 111.4(3)
C19 C18 C17 110.5(3)
C18 C19 C20 111.2(3)
C15 C20 C19 112.1(3)
N7 C21 C26 110.1(3)
N7 C21 C22 112.2(3)
C26 C21 C22 110.6(3)
C21 C22 C23 110.0(3)
C24 C23 C22 111.5(3)
C25 C24 C23 110.9(3)
C24 C25 C26 110.6(3)
C21 C26 C25 111.8(3)
N6 C27 N7 112.1(3)
N6 C27 N8 126.8(3)
N7 C27 N8 121.0(3)
N6 C30 C35 111.4(3)
N6 C30 C31 112.0(3)
C35 C30 C31 107.8(3)
C32 C31 C30 111.8(3)
C33 C32 C31 110.7(3)
C32 C33 C34 110.9(3)
C33 C34 C35 111.8(3)
C30 C35 C34 111.7(3)

loop_
_geom_bond_atom_site_label_1
_geom_bond_atom_site_label_2
_geom_bond_distance
Ta1 N1 1.814(3)
Ta1 N2 2.008(3)
Ta1 N7 2.119(3)
Ta1 N3 2.163(3)
Ta1 N4 2.279(3)
Ta1 N6 2.424(3)
Si1 N1 1.710(3)
Si1 C3 1.872(4)
Si1 C2 1.875(4)
Si1 C1 1.883(5)
N2 C5 1.456(5)
N2 C4 1.461(4)
N3 C12 1.347(4)
N3 C6 1.469(4)
N4 C12 1.321(4)
N4 C15 1.472(4)
N5 C12 1.388(4)
N5 C14 1.449(4)
N5 C13 1.451(4)
N6 C27 1.312(4)
N6 C30 1.467(4)
N7 C27 1.366(4)
N7 C21 1.483(4)
N8 C27 1.381(4)
N8 C29 1.451(4)
N8 C28 1.452(4)
C6 C11 1.527(5)
C6 C7 1.528(5)
C7 C8 1.539(5)
C8 C9 1.531(5)
C9 C10 1.525(6)
C10 C11 1.530(5)
C15 C20 1.518(5)
C15 C16 1.529(5)
C16 C17 1.532(5)
C17 C18 1.529(6)
C18 C19 1.524(6)
C19 C20 1.538(5)
C21 C26 1.517(5)
C21 C22 1.527(5)
C22 C23 1.542(5)
C23 C24 1.521(6)
C24 C25 1.518(7)
C25 C26 1.538(5)
C30 C35 1.530(4)
C30 C31 1.541(4)
C31 C32 1.527(5)
C32 C33 1.512(5)
C33 C34 1.519(5)
C34 C35 1.540(5)
